data_4512723
loop_
_publ_author_name
'Casta\~neda, Ra\'ul'
'Yakovenko, Andrey A.'
'Draguta, Sergiu'
'Fonari, Marina S.'
'Antipin, Mikhail Yu.'
'Timofeeva, Tatiana V.'

_publ_section_title
;
 Structural Diversity in the Complexes of Trimeric Perfluoro-o-phenylene
 Mercury with Tetrathia- and Tetramethyltetraselenafulvalene
;
_journal_issue 3
_journal_name_full 'Crystal Growth &amp; Design'
_journal_page_first 1022
_journal_paper_doi 10.1021/cg501594t
_journal_volume 15
_journal_year 2015
_chemical_formula_moiety 'C18 F12 Hg3, C6 H4 S4, C2 H4 Cl2'
_chemical_formula_sum 'C26 H8 Cl2 F12 Hg3 S4'
_chemical_formula_weight 1349.31
_space_group_crystal_system triclinic
_space_group_IT_number 2
_space_group_name_Hall '-P 1'
_space_group_name_H-M_alt 'P -1'
_symmetry_Int_Tables_number 2
_symmetry_space_group_name_Hall '-P 1'
_symmetry_space_group_name_H-M 'P -1'
_atom_sites_solution_primary heavy
_audit_creation_date 2014-04-23
_audit_creation_method
;
Olex2 1.2
(compiled 2013.12.10 svn.r2850 for OlexSys, GUI svn.r4736)
;
_cell_angle_alpha 76.545(4)
_cell_angle_beta 83.377(4)
_cell_angle_gamma 82.796(4)
_cell_formula_units_Z 2
_cell_length_a 7.476(2)
_cell_length_b 13.463(4)
_cell_length_c 16.074(5)
_cell_measurement_reflns_used 1610
_cell_measurement_temperature 100.15
_cell_measurement_theta_max 23.55
_cell_measurement_theta_min 4.28
_cell_volume 1554.8(8)
_computing_molecular_graphics 'Olex2 (Dolomanov et al., 2009)'
_computing_publication_material 'Olex2 (Dolomanov et al., 2009)'
_computing_structure_refinement 'olex2.refine (Bourhis et al., 2013)'
_computing_structure_solution 'XS (Sheldrick, 2008)'
_diffrn_ambient_temperature 100.15
_diffrn_measured_fraction_theta_full 0.9940
_diffrn_measured_fraction_theta_max 0.9940
_diffrn_measurement_device_type 'Bruker APEX-II CCD'
_diffrn_measurement_method '\f and \w scans'
_diffrn_radiation_monochromator graphite
_diffrn_radiation_type 'Mo K\a'
_diffrn_radiation_wavelength 0.71073
_diffrn_reflns_av_R_equivalents 0.0856
_diffrn_reflns_av_unetI/netI 0.1415
_diffrn_reflns_limit_h_max 9
_diffrn_reflns_limit_h_min -9
_diffrn_reflns_limit_k_max 17
_diffrn_reflns_limit_k_min -17
_diffrn_reflns_limit_l_max 21
_diffrn_reflns_limit_l_min -21
_diffrn_reflns_number 15578
_diffrn_reflns_theta_full 24.9994
_diffrn_reflns_theta_max 25.00
_diffrn_reflns_theta_min 4.19
_diffrn_standards_number 0
_exptl_absorpt_coefficient_mu 15.311
_exptl_absorpt_correction_T_max 0.7461
_exptl_absorpt_correction_T_min 0.3717
_exptl_absorpt_correction_type multi-scan
_exptl_absorpt_process_details '<i>SADABS</i> (Sheldrick, 2003)'
_exptl_crystal_colour brown
_exptl_crystal_density_diffrn 2.8818
_exptl_crystal_density_method 'not measured'
_exptl_crystal_description needles
_exptl_crystal_F_000 1209.5958
_exptl_crystal_size_max 0.30
_exptl_crystal_size_mid 0.25
_exptl_crystal_size_min 0.20
_refine_diff_density_max 2.2700
_refine_diff_density_min -2.6417
_refine_diff_density_rms 0.5970
_refine_ls_d_res_high 0.8409
_refine_ls_d_res_low 4.8611
_refine_ls_goodness_of_fit_ref 0.9912
_refine_ls_hydrogen_treatment mixed
_refine_ls_matrix_type full
_refine_ls_number_constraints 28
_refine_ls_number_parameters 322
_refine_ls_number_reflns 5431
_refine_ls_number_restraints 24
_refine_ls_restrained_S_all 0.9888
_refine_ls_R_factor_all 0.0952
_refine_ls_R_factor_gt 0.0565
_refine_ls_shift/su_max 0.0015
_refine_ls_shift/su_mean 0.0001
_refine_ls_structure_factor_coef Fsqd
_refine_ls_weighting_details 'w=1/[\s^2^(Fo^2^)+(0.0000P)^2^+38.8991P] where P=(Fo^2^+2Fc^2^)/3'
_refine_ls_weighting_scheme calc
_refine_ls_wR_factor_gt 0.0884
_refine_ls_wR_factor_ref 0.1001
_reflns_Friedel_coverage 0.0
_reflns_limit_h_max 8
_reflns_limit_h_min -8
_reflns_limit_k_max 16
_reflns_limit_k_min -15
_reflns_limit_l_max 19
_reflns_limit_l_min 0
_reflns_number_gt 3612
_reflns_number_total 5431
_reflns_threshold_expression I>=2u(I)
_cod_data_source_file cg501594t_si_001.cif
_cod_data_source_block 4
_cod_depositor_comments 'Adding full bibliography for 4512720--4512724.cif.'
_cod_database_code 4512723
_olex2_refinement_description
;
1. Fixed Uiso
 At 1.2 times of:
  All C(H) groups, All C(H,H) groups
2. Uiso/Uaniso restraints and constraints
Uanis(C25) \\sim Ueq, Uanis(C26) \\sim Ueq, Uanis(C25A) \\sim Ueq, Uanis(C26A)
\\sim Ueq: with sigma of 0.005 and sigma for terminal atoms of 0.01
Uanis(Cl1) = Uanis(Cl2) = Uanis(Cl1A) = Uanis(Cl2A)
Uanis(F5) = Uanis(F6) = Uanis(F7) = Uanis(F8)
Uanis(C21) = Uanis(C22)
Uanis(C19) = Uanis(C20)
Uanis(C13) = Uanis(C14) = Uanis(C15) = Uanis(C16) = Uanis(C17) = Uanis(C18)
Uanis(C7) = Uanis(C8) = Uanis(C9) = Uanis(C10) = Uanis(C11) = Uanis(C12)
Uanis(C1) = Uanis(C2) = Uanis(C3) = Uanis(C4) = Uanis(C5) = Uanis(C6)
3. Others
 Sof(C25A)=Sof(H25c)=Sof(H25d)=Sof(C26A)=Sof(H26c)=Sof(H26d)=Sof(Cl1A)=
 Sof(Cl2A)=1-FVAR(1)
 Sof(C25)=Sof(H25a)=Sof(H25b)=Sof(C26)=Sof(H26a)=Sof(H26b)=Sof(Cl1)=Sof(Cl2)=
 FVAR(1)
4.a Secondary CH2 refined with riding coordinates:
 C25(H25a,H25b), C26(H26a,H26b), C25A(H25c,H25d), C26A(H26c,H26d)
4.b Aromatic/amide H refined with riding coordinates:
 C19(H19), C20(H20), C23(H23), C24(H24)
;

loop_
_space_group_symop_id
_space_group_symop_operation_xyz
1 x,y,z
2 -x,-y,-z

loop_
_atom_site_label
_atom_site_type_symbol
_atom_site_fract_x
_atom_site_fract_y
_atom_site_fract_z
_atom_site_U_iso_or_equiv
_atom_site_adp_type
_atom_site_occupancy
_atom_site_refinement_flags_posn
_atom_site_refinement_flags_adp
_atom_site_disorder_group
Hg1 Hg 0.85019(9) 0.41304(5) 0.10074(4) 0.02503(18) Uani 1.000000 . . .
Hg2 Hg 0.98460(9) 0.16601(5) 0.23180(4) 0.02460(18) Uani 1.000000 . . .
Hg3 Hg 1.01819(9) 0.39272(5) 0.30909(5) 0.02631(18) Uani 1.000000 . . .
S1 S 0.3974(6) 0.3967(3) 0.1618(3) 0.0292(11) Uani 1.000000 . . .
S2 S 0.5849(6) 0.3110(3) 0.3199(3) 0.0300(11) Uani 1.000000 . . .
S3 S 0.5774(6) 0.0811(3) 0.2935(3) 0.0260(10) Uani 1.000000 . . .
S4 S 0.3946(6) 0.1644(4) 0.1335(3) 0.0295(11) Uani 1.000000 . . .
F1 F 1.2101(14) 0.3170(7) 0.4825(7) 0.039(3) Uani 1.000000 . . .
F2 F 1.3203(15) 0.1288(8) 0.5753(7) 0.047(3) Uani 1.000000 . . .
F3 F 1.2778(15) -0.0439(8) 0.5197(7) 0.044(3) Uani 1.000000 . . .
F4 F 1.1137(14) -0.0265(7) 0.3736(7) 0.040(3) Uani 1.000000 . . .
F5 F 0.9140(14) 0.0011(7) 0.1342(6) 0.0361(13) Uani 1.000000 . . .
F6 F 0.7777(14) 0.0124(7) -0.0166(6) 0.0361(13) Uani 1.000000 . . .
F7 F 0.6862(14) 0.2014(7) -0.1216(6) 0.0361(13) Uani 1.000000 . . .
F8 F 0.7213(14) 0.3720(7) -0.0707(6) 0.0361(13) Uani 1.000000 . . .
F9 F 0.7381(14) 0.6465(7) 0.0281(6) 0.036(3) Uani 1.000000 . . .
F10 F 0.7432(15) 0.8165(8) 0.0876(7) 0.046(3) Uani 1.000000 . . .
F11 F 0.8705(16) 0.8028(8) 0.2439(7) 0.051(3) Uani 1.000000 . . .
F12 F 0.9857(14) 0.6178(8) 0.3375(6) 0.042(3) Uani 1.000000 . . .
C1 C 1.109(2) 0.2465(13) 0.3802(11) 0.0231(16) Uani 1.000000 . . .
C2 C 1.187(2) 0.2312(13) 0.4556(11) 0.0231(16) Uani 1.000000 . . .
C3 C 1.244(2) 0.1361(13) 0.5028(11) 0.0231(16) Uani 1.000000 . . .
C4 C 1.219(2) 0.0543(13) 0.4744(11) 0.0231(16) Uani 1.000000 . . .
C5 C 1.137(2) 0.0668(13) 0.3999(11) 0.0231(16) Uani 1.000000 . . .
C6 C 1.084(2) 0.1600(13) 0.3499(11) 0.0231(16) Uani 1.000000 . . .
C7 C 0.892(2) 0.1815(13) 0.1106(11) 0.0258(17) Uani 1.000000 . . .
C8 C 0.872(2) 0.0964(13) 0.0852(11) 0.0258(17) Uani 1.000000 . . .
C9 C 0.800(2) 0.1020(13) 0.0081(11) 0.0258(17) Uani 1.000000 . . .
C10 C 0.752(2) 0.1952(13) -0.0463(11) 0.0258(17) Uani 1.000000 . . .
C11 C 0.773(2) 0.2824(13) -0.0180(11) 0.0258(17) Uani 1.000000 . . .
C12 C 0.840(2) 0.2800(13) 0.0573(11) 0.0258(17) Uani 1.000000 . . .
C13 C 0.866(2) 0.5402(12) 0.1525(11) 0.0260(17) Uani 1.000000 . . .
C14 C 0.802(2) 0.6348(12) 0.1052(11) 0.0260(17) Uani 1.000000 . . .
C15 C 0.806(2) 0.7242(12) 0.1354(11) 0.0260(17) Uani 1.000000 . . .
C16 C 0.871(2) 0.7156(12) 0.2141(11) 0.0260(17) Uani 1.000000 . . .
C17 C 0.926(2) 0.6217(12) 0.2590(11) 0.0260(17) Uani 1.000000 . . .
C18 C 0.925(2) 0.5335(12) 0.2307(11) 0.0260(17) Uani 1.000000 . . .
C19 C 0.408(2) 0.4762(13) 0.2320(13) 0.036(4) Uani 1.000000 . . .
H19 H 0.355(2) 0.5454(13) 0.2198(13) 0.043(4) Uiso 1.000000 R . .
C20 C 0.492(2) 0.4374(13) 0.3040(13) 0.036(4) Uani 1.000000 . . .
H20 H 0.500(2) 0.4778(13) 0.3443(13) 0.043(4) Uiso 1.000000 R . .
C21 C 0.487(2) 0.2880(12) 0.2325(10) 0.023(3) Uani 1.000000 . . .
C22 C 0.485(2) 0.1922(12) 0.2229(10) 0.023(3) Uani 1.000000 . . .
C23 C 0.517(2) -0.0029(13) 0.2395(11) 0.026(4) Uani 1.000000 . . .
H23 H 0.541(2) -0.0748(13) 0.2606(11) 0.031(5) Uiso 1.000000 R . .
C24 C 0.437(2) 0.0317(14) 0.1701(13) 0.037(5) Uani 1.000000 . . .
H24 H 0.402(2) -0.0140(14) 0.1394(13) 0.044(6) Uiso 1.000000 R . .
C25 C 0.686(5) 0.290(2) 0.525(2) 0.038(9) Uani 0.64(5) . U 1
H25a H 0.768(5) 0.250(2) 0.489(2) 0.046(11) Uiso 0.64(5) R . 1
H25b H 0.560(5) 0.285(2) 0.514(2) 0.046(11) Uiso 0.64(5) R . 1
C26 C 0.713(4) 0.244(2) 0.620(2) 0.037(10) Uani 0.64(5) . U 1
H26a H 0.707(4) 0.169(2) 0.633(2) 0.044(12) Uiso 0.64(5) R . 1
H26b H 0.833(4) 0.257(2) 0.633(2) 0.044(12) Uiso 0.64(5) R . 1
Cl1 Cl 0.733(3) 0.4258(15) 0.4944(11) 0.039(3) Uani 0.64(5) . . 1
Cl2 Cl 0.529(3) 0.3058(15) 0.6849(10) 0.039(3) Uani 0.64(5) . . 1
C25A C 0.773(9) 0.286(4) 0.545(4) 0.039(17) Uani 0.36(5) . U 2
H25c H 0.857(9) 0.277(4) 0.590(4) 0.05(2) Uiso 0.36(5) R . 2
H25d H 0.821(9) 0.240(4) 0.506(4) 0.05(2) Uiso 0.36(5) R . 2
C26A C 0.609(10) 0.260(5) 0.582(4) 0.06(2) Uani 0.36(5) . U 2
H26c H 0.513(10) 0.298(5) 0.546(4) 0.07(2) Uiso 0.36(5) R . 2
H26d H 0.603(10) 0.185(5) 0.588(4) 0.07(2) Uiso 0.36(5) R . 2
Cl1A Cl 0.763(5) 0.406(2) 0.490(2) 0.039(3) Uani 0.36(5) . . 2
Cl2A Cl 0.580(4) 0.291(2) 0.690(2) 0.039(3) Uani 0.36(5) . . 2

loop_
_atom_site_aniso_label
_atom_site_aniso_U_11
_atom_site_aniso_U_22
_atom_site_aniso_U_33
_atom_site_aniso_U_12
_atom_site_aniso_U_13
_atom_site_aniso_U_23
Hg1 0.0272(4) 0.0216(4) 0.0240(4) -0.0016(3) -0.0029(3) -0.0004(3)
Hg2 0.0216(4) 0.0261(4) 0.0231(4) 0.0009(3) -0.0044(3) -0.0001(3)
Hg3 0.0255(4) 0.0239(4) 0.0272(4) -0.0007(3) -0.0071(3) 0.0002(3)
S1 0.031(3) 0.029(3) 0.023(3) 0.007(2) -0.003(2) -0.000(2)
S2 0.027(2) 0.030(3) 0.034(3) -0.000(2) -0.010(2) -0.007(2)
S3 0.028(2) 0.024(3) 0.024(2) -0.0020(19) -0.0052(19) -0.002(2)
S4 0.028(3) 0.033(3) 0.025(3) 0.001(2) -0.002(2) -0.003(2)
F1 0.049(7) 0.024(6) 0.043(7) 0.012(5) -0.023(5) -0.005(5)
F2 0.053(7) 0.047(7) 0.041(7) 0.009(6) -0.024(6) -0.005(6)
F3 0.051(7) 0.040(7) 0.041(7) 0.019(5) -0.014(6) -0.015(5)
F4 0.061(7) 0.010(5) 0.043(7) -0.004(5) -0.012(6) 0.008(5)
F5 0.053(3) 0.023(3) 0.030(3) 0.001(2) -0.010(3) 0.001(2)
F6 0.053(3) 0.023(3) 0.030(3) 0.001(2) -0.010(3) 0.001(2)
F7 0.053(3) 0.023(3) 0.030(3) 0.001(2) -0.010(3) 0.001(2)
F8 0.053(3) 0.023(3) 0.030(3) 0.001(2) -0.010(3) 0.001(2)
F9 0.055(7) 0.028(6) 0.021(6) 0.002(5) -0.018(5) 0.006(5)
F10 0.053(7) 0.030(6) 0.050(7) -0.002(5) -0.010(6) 0.001(5)
F11 0.076(8) 0.037(7) 0.047(7) -0.009(6) -0.009(6) -0.021(6)
F12 0.058(7) 0.042(7) 0.030(6) -0.004(5) -0.017(5) -0.012(5)
C1 0.015(4) 0.032(4) 0.023(4) 0.000(3) -0.007(3) -0.006(3)
C2 0.015(4) 0.032(4) 0.023(4) 0.000(3) -0.007(3) -0.006(3)
C3 0.015(4) 0.032(4) 0.023(4) 0.000(3) -0.007(3) -0.006(3)
C4 0.015(4) 0.032(4) 0.023(4) 0.000(3) -0.007(3) -0.006(3)
C5 0.015(4) 0.032(4) 0.023(4) 0.000(3) -0.007(3) -0.006(3)
C6 0.015(4) 0.032(4) 0.023(4) 0.000(3) -0.007(3) -0.006(3)
C7 0.020(4) 0.029(4) 0.023(4) 0.006(3) -0.002(3) 0.000(3)
C8 0.020(4) 0.029(4) 0.023(4) 0.006(3) -0.002(3) 0.000(3)
C9 0.020(4) 0.029(4) 0.023(4) 0.006(3) -0.002(3) 0.000(3)
C10 0.020(4) 0.029(4) 0.023(4) 0.006(3) -0.002(3) 0.000(3)
C11 0.020(4) 0.029(4) 0.023(4) 0.006(3) -0.002(3) 0.000(3)
C12 0.020(4) 0.029(4) 0.023(4) 0.006(3) -0.002(3) 0.000(3)
C13 0.024(4) 0.020(4) 0.028(4) -0.001(3) -0.003(3) 0.007(3)
C14 0.024(4) 0.020(4) 0.028(4) -0.001(3) -0.003(3) 0.007(3)
C15 0.024(4) 0.020(4) 0.028(4) -0.001(3) -0.003(3) 0.007(3)
C16 0.024(4) 0.020(4) 0.028(4) -0.001(3) -0.003(3) 0.007(3)
C17 0.024(4) 0.020(4) 0.028(4) -0.001(3) -0.003(3) 0.007(3)
C18 0.024(4) 0.020(4) 0.028(4) -0.001(3) -0.003(3) 0.007(3)
C19 0.035(8) 0.014(7) 0.053(10) 0.005(6) 0.005(7) -0.005(7)
C20 0.035(8) 0.014(7) 0.053(10) 0.005(6) 0.005(7) -0.005(7)
C21 0.028(6) 0.016(6) 0.019(6) 0.003(5) -0.004(5) 0.003(5)
C22 0.028(6) 0.016(6) 0.019(6) 0.003(5) -0.004(5) 0.003(5)
C23 0.031(10) 0.019(9) 0.027(10) -0.001(8) -0.003(8) -0.004(8)
C24 0.033(11) 0.030(11) 0.051(14) -0.015(9) 0.007(10) -0.015(10)
C25 0.039(10) 0.037(10) 0.038(10) -0.004(2) -0.003(2) -0.008(3)
C26 0.037(10) 0.035(10) 0.037(10) -0.003(2) -0.004(2) -0.009(3)
Cl1 0.045(7) 0.028(5) 0.037(2) 0.018(5) 0.003(3) -0.008(3)
Cl2 0.045(7) 0.028(5) 0.037(2) 0.018(5) 0.003(3) -0.008(3)
C25A 0.040(17) 0.038(17) 0.039(17) -0.004(3) -0.003(3) -0.009(3)
C26A 0.06(2) 0.06(2) 0.06(2) -0.006(3) -0.006(3) -0.013(3)
Cl1A 0.045(7) 0.028(5) 0.037(2) 0.018(5) 0.003(3) -0.008(3)
Cl2A 0.045(7) 0.028(5) 0.037(2) 0.018(5) 0.003(3) -0.008(3)

loop_
_atom_type_symbol
_atom_type_scat_dispersion_real
_atom_type_scat_dispersion_imag
_atom_type_scat_Cromer_Mann_a1
_atom_type_scat_Cromer_Mann_a2
_atom_type_scat_Cromer_Mann_a3
_atom_type_scat_Cromer_Mann_a4
_atom_type_scat_Cromer_Mann_b1
_atom_type_scat_Cromer_Mann_b2
_atom_type_scat_Cromer_Mann_b3
_atom_type_scat_Cromer_Mann_b4
_atom_type_scat_Cromer_Mann_c
_atom_type_scat_source
_atom_type_scat_dispersion_source
C 0.00347 0.00161 2.31000 1.02000 1.58860 0.86500 20.84390 10.20750 0.56870 51.65120 0.215599998832 'International Tables Volume C Table 6.1.1.4 (pp. 500-502)' 'Henke, Gullikson and Davis, At. Data and Nucl. Data Tables, 1993, 54, 2'
Cl 0.14873 0.16029 11.46040 7.19640 6.25560 1.64550 0.01040 1.16620 18.51940 47.77840 -9.55739974976 'International Tables Volume C Table 6.1.1.4 (pp. 500-502)' 'Henke, Gullikson and Davis, At. Data and Nucl. Data Tables, 1993, 54, 2'
H 0.00000 0.00000 0.49300 0.32291 0.14019 0.04081 10.51090 26.12570 3.14236 57.79970 0.0030380000826 'International Tables Volume C Table 6.1.1.4 (pp. 500-502)' 'Henke, Gullikson and Davis, At. Data and Nucl. Data Tables, 1993, 54, 2'
F 0.01794 0.01033 3.53920 2.64120 1.51700 1.02430 10.28250 4.29440 0.26150 26.14760 0.277599990368 'International Tables Volume C Table 6.1.1.4 (pp. 500-502)' 'Henke, Gullikson and Davis, At. Data and Nucl. Data Tables, 1993, 54, 2'
S 0.12424 0.12443 6.90530 5.20340 1.43790 1.58630 1.46790 22.21510 0.25360 56.17200 0.866900026798 'International Tables Volume C Table 6.1.1.4 (pp. 500-502)' 'Henke, Gullikson and Davis, At. Data and Nucl. Data Tables, 1993, 54, 2'
Hg -2.27873 9.32619 20.68090 19.04170 21.65750 5.96760 0.54500 8.44840 1.57290 38.32460 12.6089000702 'International Tables Volume C Table 6.1.1.4 (pp. 500-502)' 'Henke, Gullikson and Davis, At. Data and Nucl. Data Tables, 1993, 54, 2'

loop_
_geom_angle_atom_site_label_1
_geom_angle_atom_site_label_2
_geom_angle_atom_site_label_3
_geom_angle
C13 Hg1 C12 176.0(6)
C7 Hg2 C6 176.2(7)
C18 Hg3 C1 175.8(7)
C21 S1 C19 93.0(8)
C21 S2 C20 93.6(9)
C23 S3 C22 94.8(8)
C24 S4 C22 93.6(9)
C6 C1 C2 118.1(16)
C1 C2 F1 116.3(14)
C3 C2 F1 119.9(14)
C3 C2 C1 123.8(16)
C2 C3 F2 119.5(15)
C4 C3 F2 122.4(15)
C4 C3 C2 118.1(16)
C3 C4 F3 120.0(14)
C5 C4 F3 120.2(15)
C5 C4 C3 119.7(16)
C4 C5 F4 116.3(14)
C6 C5 F4 119.8(14)
C6 C5 C4 123.9(16)
C5 C6 C1 116.3(15)
C12 C7 C8 119.4(16)
C7 C8 F5 121.9(15)
C9 C8 F5 117.2(15)
C9 C8 C7 120.8(16)
C8 C9 F6 119.8(14)
C10 C9 F6 118.3(15)
C10 C9 C8 121.8(17)
C9 C10 F7 122.2(16)
C11 C10 F7 121.6(14)
C11 C10 C9 116.2(16)
C10 C11 F8 115.3(14)
C12 C11 F8 121.0(16)
C12 C11 C10 123.7(16)
C11 C12 C7 118.1(16)
C18 C13 C14 119.6(17)
C13 C14 F9 122.5(16)
C15 C14 F9 116.9(14)
C15 C14 C13 120.6(16)
C14 C15 F10 119.6(15)
C16 C15 F10 121.6(16)
C16 C15 C14 118.8(15)
C15 C16 F11 118.4(14)
C17 C16 F11 123.0(16)
C17 C16 C15 118.5(17)
C16 C17 F12 115.8(16)
C18 C17 F12 120.3(14)
C18 C17 C16 123.8(17)
C17 C18 C13 118.7(15)
C20 C19 S1 118.5(14)
C19 C20 S2 117.2(15)
S2 C21 S1 115.8(9)
C22 C21 S1 123.7(13)
C22 C21 S2 120.5(12)
S4 C22 S3 113.2(9)
C21 C22 S3 124.2(13)
C21 C22 S4 122.6(12)
C24 C23 S3 119.6(14)
C23 C24 S4 118.7(15)
Cl1 C25 C26 111(2)
Cl2 C26 C25 107(2)
Cl1A C25A C26A 112(5)
Cl2A C26A C25A 108(6)

loop_
_geom_bond_atom_site_label_1
_geom_bond_atom_site_label_2
_geom_bond_distance
S1 C19 1.74(2)
S1 C21 1.742(16)
S2 C20 1.727(17)
S2 C21 1.761(17)
S3 C22 1.772(16)
S3 C23 1.708(17)
S4 C22 1.787(17)
S4 C24 1.746(19)
F1 C2 1.362(18)
F2 C3 1.334(18)
F3 C4 1.397(18)
F4 C5 1.451(18)
F5 C8 1.361(18)
F6 C9 1.390(19)
F7 C10 1.338(18)
F8 C11 1.343(17)
F9 C14 1.348(19)
F10 C15 1.358(18)
F11 C16 1.366(19)
F12 C17 1.374(19)
C1 C2 1.37(2)
C1 C6 1.40(2)
C2 C3 1.37(2)
C3 C4 1.33(2)
C4 C5 1.37(2)
C5 C6 1.36(2)
C7 C8 1.33(2)
C7 C12 1.44(2)
C8 C9 1.39(2)
C9 C10 1.39(2)
C10 C11 1.39(2)
C11 C12 1.35(2)
C13 C14 1.38(2)
C13 C18 1.36(2)
C14 C15 1.40(2)
C15 C16 1.38(2)
C16 C17 1.34(2)
C17 C18 1.37(2)
C19 C20 1.35(3)
C21 C22 1.34(2)
C23 C24 1.29(2)
C25 C26 1.54(5)
C25 Cl1 1.85(4)
C26 Cl2 1.86(4)
C25A C26A 1.35(9)
C25A Cl1A 1.65(6)
C26A Cl2A 1.87(7)

loop_
_restr_u_iso_atom_site_label
_restr_u_iso_weight_param
C25 0.0050
C26 0.0050
C25A 0.0050
C26A 0.0050
